data_4325078
loop_
_publ_author_name
'Dmitry Yakhvarov'
'Ekaterina Trofimova'
'Oleg Sinyashin'
'Olga Kataeva'
'Yulia Budnikova'
'Peter L\"onnecke'
'Evamarie Hey-Hawkins'
'Andreas Petr'
'Yulia Krupskaya'
'Vladislav Kataev'
'R\"udiger Klingeler'
'Bernd B\"uchner'

_publ_section_title
;
 New Dinuclear Nickel(II) Complexes: Synthesis, Structure,
 Electrochemical, and Magnetic Properties
;
_journal_name_full 'Inorganic Chemistry'
_journal_page_first 4553
_journal_page_last 4558
_journal_paper_doi 10.1021/ic2002546
_journal_volume 50
_journal_year 2011
_chemical_formula_sum 'C58 H56 Br2 N8 Ni2 O4 P2'
_chemical_formula_weight 1268.29
_chemical_name_systematic
;
 ?
;
_space_group_IT_number 14
_symmetry_cell_setting monoclinic
_symmetry_space_group_name_Hall '-P 2ybc'
_symmetry_space_group_name_H-M 'P 1 21/c 1'
_atom_sites_solution_hydrogens geom
_atom_sites_solution_primary direct
_atom_sites_solution_secondary difmap
_audit_creation_method SHELXL-97
_cell_angle_alpha 90.00
_cell_angle_beta 109.31(1)
_cell_angle_gamma 90.00
_cell_formula_units_Z 2
_cell_length_a 11.908(1)
_cell_length_b 15.051(1)
_cell_length_c 16.906(1)
_cell_measurement_reflns_used 362
_cell_measurement_temperature 198(2)
_cell_measurement_theta_max 22.44
_cell_measurement_theta_min 3.66
_cell_volume 2859.6(4)
_computing_cell_refinement 'Dirax/lsq (Duisenberg & Schreurs, 1989-2000)'
_computing_data_collection 'Collect (Nonius BV, 1997-2000)'
_computing_data_reduction 'EvalCCD (Duisenberg & Schreurs 1990-2000)'
_computing_molecular_graphics 'Schakal-99 (E.Keller 1999)'
_computing_publication_material 'XCIF 6.12 (Sheldrick, 1997)'
_computing_structure_refinement 'SHELXL-97 (Sheldrick, 1997)'
_computing_structure_solution 'SHELXS-97 (Sheldrick, 1990)'
_diffrn_ambient_temperature 198(2)
_diffrn_detector_area_resol_mean 9
_diffrn_measured_fraction_theta_full 0.806
_diffrn_measured_fraction_theta_max 0.806
_diffrn_measurement_device_type KappaCCD
_diffrn_measurement_method CCD
_diffrn_radiation_monochromator graphite
_diffrn_radiation_source 'fine-focus sealed tube'
_diffrn_radiation_type MoK\a
_diffrn_radiation_wavelength 0.71073
_diffrn_reflns_av_R_equivalents 0.0379
_diffrn_reflns_av_sigmaI/netI 0.0293
_diffrn_reflns_limit_h_max 14
_diffrn_reflns_limit_h_min -13
_diffrn_reflns_limit_k_max 18
_diffrn_reflns_limit_k_min -19
_diffrn_reflns_limit_l_max 22
_diffrn_reflns_limit_l_min -20
_diffrn_reflns_number 39701
_diffrn_reflns_theta_full 28.47
_diffrn_reflns_theta_max 28.47
_diffrn_reflns_theta_min 3.26
_exptl_absorpt_coefficient_mu 2.165
_exptl_absorpt_correction_T_max 0.4934
_exptl_absorpt_correction_T_min 0.3126
_exptl_absorpt_correction_type multi-scan
_exptl_absorpt_process_details 'SADABS 2.03.(Sheldrick,Bruker AXS Inc.,2002)'
_exptl_crystal_colour blue
_exptl_crystal_density_diffrn 1.473
_exptl_crystal_description block
_exptl_crystal_F_000 1296
_exptl_crystal_size_max 0.70
_exptl_crystal_size_mid 0.67
_exptl_crystal_size_min 0.38
_refine_diff_density_max 0.657
_refine_diff_density_min -0.410
_refine_diff_density_rms 0.072
_refine_ls_extinction_method none
_refine_ls_goodness_of_fit_ref 1.068
_refine_ls_hydrogen_treatment mixed
_refine_ls_matrix_type full
_refine_ls_number_parameters 350
_refine_ls_number_reflns 5829
_refine_ls_number_restraints 0
_refine_ls_restrained_S_all 1.068
_refine_ls_R_factor_all 0.0545
_refine_ls_R_factor_gt 0.0305
_refine_ls_shift/su_max 0.001
_refine_ls_shift/su_mean 0.000
_refine_ls_structure_factor_coef Fsqd
_refine_ls_weighting_details 'calc w=1/[\s^2^(Fo^2^)+(0.0284P)^2^+2.5105P] where P=(Fo^2^+2Fc^2^)/3'
_refine_ls_weighting_scheme calc
_refine_ls_wR_factor_gt 0.0635
_refine_ls_wR_factor_ref 0.0713
_reflns_number_gt 4468
_reflns_number_total 5829
_reflns_threshold_expression >2sigma(I)
_cod_data_source_file ic2002546_si_004.cif
_cod_data_source_block bud2
_cod_original_cell_volume 2859.6(3)
_cod_database_code 4325078

loop_
_symmetry_equiv_pos_as_xyz
'x, y, z'
'-x, y+1/2, -z+1/2'
'-x, -y, -z'
'x, -y-1/2, z-1/2'

loop_
_atom_site_label
_atom_site_type_symbol
_atom_site_fract_x
_atom_site_fract_y
_atom_site_fract_z
_atom_site_U_iso_or_equiv
_atom_site_adp_type
_atom_site_occupancy
_atom_site_symmetry_multiplicity
_atom_site_calc_flag
_atom_site_refinement_flags
Br1 Br 0.82575(2) 0.155602(19) 0.087601(16) 0.03219(8) Uani 1 1 d .
Ni1 Ni 0.55109(2) 0.546221(19) 0.159356(18) 0.01718(8) Uani 1 1 d .
O1 O 0.53498(14) 0.59621(11) 0.04340(10) 0.0218(4) Uani 1 1 d .
O2 O 0.47415(14) 0.42939(11) 0.10815(10) 0.0227(4) Uani 1 1 d .
P1 P 0.60089(5) 0.58460(4) -0.01799(4) 0.01659(13) Uani 1 1 d .
H1 H 0.6702(18) 0.5206(14) 0.0069(13) 0.011(6) Uiso 1 1 d .
C1 C 0.6944(2) 0.68048(15) -0.01315(14) 0.0187(5) Uani 1 1 d .
C2 C 0.8189(2) 0.67442(17) 0.01154(16) 0.0262(6) Uani 1 1 d .
C3 C 0.8837(2) 0.7522(2) 0.01471(17) 0.0350(7) Uani 1 1 d .
H3 H 0.9680 0.7484 0.0322 0.042 Uiso 1 1 calc R
C4 C 0.8312(2) 0.83410(18) -0.00636(18) 0.0336(7) Uani 1 1 d .
C5 C 0.7080(2) 0.83801(17) -0.03329(17) 0.0303(6) Uani 1 1 d .
H5 H 0.6699 0.8937 -0.0496 0.036 Uiso 1 1 calc R
C6 C 0.6387(2) 0.76319(16) -0.03713(15) 0.0220(5) Uani 1 1 d .
C7 C 0.8852(2) 0.5874(2) 0.0313(2) 0.0473(8) Uani 1 1 d .
H7A H 0.8707 0.5594 0.0793 0.071 Uiso 1 1 calc R
H7B H 0.9706 0.5983 0.0447 0.071 Uiso 1 1 calc R
H7C H 0.8574 0.5479 -0.0175 0.071 Uiso 1 1 calc R
C8 C 0.9042(3) 0.9166(2) -0.0032(2) 0.0525(9) Uani 1 1 d .
H8A H 0.8843 0.9613 0.0323 0.079 Uiso 1 1 calc R
H8B H 0.8868 0.9404 -0.0599 0.079 Uiso 1 1 calc R
H8C H 0.9890 0.9019 0.0202 0.079 Uiso 1 1 calc R
C9 C 0.5049(2) 0.77268(17) -0.06960(18) 0.0325(6) Uani 1 1 d .
H9A H 0.4722 0.7375 -0.1209 0.049 Uiso 1 1 calc R
H9B H 0.4838 0.8353 -0.0819 0.049 Uiso 1 1 calc R
H9C H 0.4719 0.7514 -0.0271 0.049 Uiso 1 1 calc R
N10 N 0.72248(16) 0.49688(13) 0.18647(12) 0.0206(4) Uani 1 1 d .
C11 C 0.8098(2) 0.55000(16) 0.23403(15) 0.0234(5) Uani 1 1 d .
C12 C 0.9271(2) 0.52075(19) 0.26470(18) 0.0358(7) Uani 1 1 d .
H12 H 0.9879 0.5583 0.2990 0.043 Uiso 1 1 calc R
C13 C 0.9537(2) 0.4366(2) 0.2446(2) 0.0444(8) Uani 1 1 d .
H13 H 1.0334 0.4155 0.2654 0.053 Uiso 1 1 calc R
C14 C 0.8653(2) 0.38315(19) 0.19454(18) 0.0376(7) Uani 1 1 d .
H14 H 0.8828 0.3253 0.1793 0.045 Uiso 1 1 calc R
C15 C 0.7508(2) 0.41544(17) 0.16702(16) 0.0286(6) Uani 1 1 d .
H15 H 0.6892 0.3785 0.1328 0.034 Uiso 1 1 calc R
N16 N 0.65337(17) 0.65387(13) 0.22166(12) 0.0212(4) Uani 1 1 d .
C17 C 0.7719(2) 0.63965(16) 0.25089(15) 0.0228(5) Uani 1 1 d .
C18 C 0.8505(2) 0.70451(18) 0.29401(17) 0.0295(6) Uani 1 1 d .
H18 H 0.9338 0.6937 0.3132 0.035 Uiso 1 1 calc R
C19 C 0.8062(2) 0.78529(18) 0.30868(17) 0.0320(6) Uani 1 1 d .
H19 H 0.8588 0.8306 0.3384 0.038 Uiso 1 1 calc R
C20 C 0.6857(2) 0.79981(17) 0.28021(16) 0.0304(6) Uani 1 1 d .
H20 H 0.6535 0.8548 0.2902 0.036 Uiso 1 1 calc R
C21 C 0.6126(2) 0.73242(16) 0.23662(16) 0.0269(6) Uani 1 1 d .
H21 H 0.5291 0.7425 0.2163 0.032 Uiso 1 1 calc R
N22 N 0.39031(16) 0.60404(13) 0.15211(12) 0.0200(4) Uani 1 1 d .
C23 C 0.3547(2) 0.59113(16) 0.21895(15) 0.0233(5) Uani 1 1 d .
C24 C 0.2575(2) 0.6345(2) 0.22773(17) 0.0380(7) Uani 1 1 d .
H24 H 0.2344 0.6249 0.2757 0.046 Uiso 1 1 calc R
C25 C 0.1942(3) 0.6922(2) 0.16525(19) 0.0446(8) Uani 1 1 d .
H25 H 0.1277 0.7235 0.1704 0.054 Uiso 1 1 calc R
C26 C 0.2279(2) 0.7040(2) 0.09578(18) 0.0357(7) Uani 1 1 d .
H26 H 0.1843 0.7423 0.0516 0.043 Uiso 1 1 calc R
C27 C 0.3268(2) 0.65894(17) 0.09172(16) 0.0269(6) Uani 1 1 d .
H27 H 0.3508 0.6673 0.0439 0.032 Uiso 1 1 calc R
N28 N 0.53022(17) 0.50174(13) 0.27161(12) 0.0213(4) Uani 1 1 d .
C29 C 0.4289(2) 0.52871(16) 0.28277(15) 0.0227(5) Uani 1 1 d .
C30 C 0.3959(2) 0.49892(18) 0.34985(16) 0.0307(6) Uani 1 1 d .
H30 H 0.3237 0.5183 0.3567 0.037 Uiso 1 1 calc R
C31 C 0.4702(3) 0.44066(18) 0.40626(17) 0.0361(7) Uani 1 1 d .
H31 H 0.4492 0.4191 0.4523 0.043 Uiso 1 1 calc R
C32 C 0.5746(3) 0.41389(18) 0.39580(17) 0.0349(7) Uani 1 1 d .
H32 H 0.6274 0.3746 0.4346 0.042 Uiso 1 1 calc R
C33 C 0.6006(2) 0.44575(17) 0.32715(16) 0.0297(6) Uani 1 1 d .
H33 H 0.6723 0.4268 0.3192 0.036 Uiso 1 1 calc R

loop_
_atom_site_aniso_label
_atom_site_aniso_U_11
_atom_site_aniso_U_22
_atom_site_aniso_U_33
_atom_site_aniso_U_23
_atom_site_aniso_U_13
_atom_site_aniso_U_12
Br1 0.02771(14) 0.04017(17) 0.02591(14) 0.00333(12) 0.00513(11) 0.00108(11)
Ni1 0.01692(15) 0.01744(15) 0.01625(15) -0.00074(12) 0.00425(12) -0.00176(12)
O1 0.0254(9) 0.0206(9) 0.0214(9) 0.0022(7) 0.0105(7) -0.0025(7)
O2 0.0272(9) 0.0204(9) 0.0178(9) 0.0000(7) 0.0037(7) -0.0076(7)
P1 0.0173(3) 0.0150(3) 0.0168(3) 0.0011(2) 0.0048(2) -0.0030(2)
C1 0.0202(12) 0.0188(12) 0.0169(12) -0.0007(9) 0.0059(9) -0.0051(9)
C2 0.0211(12) 0.0293(14) 0.0267(14) 0.0012(11) 0.0060(11) -0.0048(10)
C3 0.0210(13) 0.0463(18) 0.0374(16) -0.0037(14) 0.0092(12) -0.0123(12)
C4 0.0387(16) 0.0288(15) 0.0398(16) -0.0095(12) 0.0218(13) -0.0161(12)
C5 0.0394(15) 0.0195(13) 0.0399(16) -0.0019(11) 0.0237(13) -0.0043(11)
C6 0.0269(13) 0.0184(12) 0.0244(13) -0.0024(10) 0.0134(11) -0.0027(10)
C7 0.0208(14) 0.0445(19) 0.073(2) 0.0147(17) 0.0111(15) 0.0037(13)
C8 0.055(2) 0.0387(18) 0.076(3) -0.0160(17) 0.0383(19) -0.0293(16)
C9 0.0286(14) 0.0210(14) 0.0473(17) 0.0048(12) 0.0117(13) 0.0032(11)
N10 0.0208(10) 0.0197(11) 0.0201(10) -0.0031(8) 0.0052(8) 0.0006(8)
C11 0.0207(12) 0.0246(13) 0.0235(13) -0.0047(10) 0.0053(10) -0.0020(10)
C12 0.0234(13) 0.0380(17) 0.0392(17) -0.0110(13) 0.0011(12) 0.0010(12)
C13 0.0252(14) 0.0474(19) 0.052(2) -0.0118(15) 0.0012(13) 0.0129(13)
C14 0.0368(16) 0.0301(15) 0.0440(18) -0.0074(13) 0.0108(13) 0.0109(13)
C15 0.0321(14) 0.0225(13) 0.0300(14) -0.0054(11) 0.0088(12) -0.0020(11)
N16 0.0226(10) 0.0193(11) 0.0206(10) -0.0012(8) 0.0060(8) 0.0002(8)
C17 0.0236(12) 0.0242(13) 0.0192(12) -0.0018(10) 0.0050(10) -0.0040(10)
C18 0.0251(13) 0.0311(15) 0.0311(15) -0.0061(12) 0.0077(11) -0.0065(11)
C19 0.0401(15) 0.0236(14) 0.0298(15) -0.0060(11) 0.0082(12) -0.0116(12)
C20 0.0438(16) 0.0186(13) 0.0281(14) -0.0011(11) 0.0109(12) -0.0011(11)
C21 0.0286(13) 0.0223(13) 0.0280(14) -0.0002(11) 0.0071(11) 0.0028(10)
N22 0.0198(10) 0.0232(11) 0.0160(10) 0.0003(8) 0.0045(8) -0.0022(8)
C23 0.0243(13) 0.0258(13) 0.0200(13) -0.0014(10) 0.0076(10) -0.0021(10)
C24 0.0351(15) 0.056(2) 0.0273(15) 0.0086(14) 0.0161(12) 0.0142(14)
C25 0.0331(15) 0.063(2) 0.0404(18) 0.0108(16) 0.0164(14) 0.0212(15)
C26 0.0274(14) 0.0452(17) 0.0324(16) 0.0139(13) 0.0070(12) 0.0106(12)
C27 0.0241(13) 0.0343(15) 0.0217(13) 0.0036(11) 0.0068(10) 0.0001(11)
N28 0.0241(10) 0.0204(11) 0.0169(10) -0.0016(8) 0.0033(8) -0.0025(8)
C29 0.0284(13) 0.0233(13) 0.0159(12) -0.0022(10) 0.0067(10) -0.0039(10)
C30 0.0403(15) 0.0306(15) 0.0248(14) -0.0006(11) 0.0157(12) -0.0002(12)
C31 0.0561(19) 0.0323(16) 0.0230(14) 0.0054(12) 0.0173(13) -0.0011(13)
C32 0.0462(17) 0.0293(15) 0.0237(14) 0.0051(12) 0.0042(12) 0.0042(13)
C33 0.0330(14) 0.0274(14) 0.0249(14) 0.0013(11) 0.0046(11) 0.0044(11)

loop_
_atom_type_symbol
_atom_type_description
_atom_type_scat_dispersion_real
_atom_type_scat_dispersion_imag
_atom_type_scat_source
C C 0.0033 0.0016 'International Tables Vol C Tables 4.2.6.8 and 6.1.1.4'
H H 0.0000 0.0000 'International Tables Vol C Tables 4.2.6.8 and 6.1.1.4'
Br Br -0.2901 2.4595 'International Tables Vol C Tables 4.2.6.8 and 6.1.1.4'
N N 0.0061 0.0033 'International Tables Vol C Tables 4.2.6.8 and 6.1.1.4'
Ni Ni 0.3393 1.1124 'International Tables Vol C Tables 4.2.6.8 and 6.1.1.4'
O O 0.0106 0.0060 'International Tables Vol C Tables 4.2.6.8 and 6.1.1.4'
P P 0.1023 0.0942 'International Tables Vol C Tables 4.2.6.8 and 6.1.1.4'

loop_
_geom_angle_atom_site_label_1
_geom_angle_atom_site_label_2
_geom_angle_atom_site_label_3
_geom_angle
_geom_angle_site_symmetry_1
_geom_angle_site_symmetry_3
O2 Ni1 O1 91.36(6) . .
O2 Ni1 N22 93.47(7) . .
O1 Ni1 N22 89.82(7) . .
O2 Ni1 N10 93.22(7) . .
O1 Ni1 N10 96.71(7) . .
N22 Ni1 N10 170.53(8) . .
O2 Ni1 N16 170.99(7) . .
O1 Ni1 N16 92.99(7) . .
N22 Ni1 N16 94.44(8) . .
N10 Ni1 N16 78.44(8) . .
O2 Ni1 N28 86.44(7) . .
O1 Ni1 N28 168.15(7) . .
N22 Ni1 N28 78.71(8) . .
N10 Ni1 N28 95.04(8) . .
N16 Ni1 N28 90.86(8) . .
P1 O1 Ni1 135.43(10) . .
P1 O2 Ni1 125.70(10) 3_665 .
O1 P1 O2 116.40(9) . 3_665
O1 P1 C1 109.29(10) . .
O2 P1 C1 107.94(10) 3_665 .
O1 P1 H1 107.1(10) . .
O2 P1 H1 109.8(10) 3_665 .
C1 P1 H1 105.7(10) . .
C2 C1 C6 119.6(2) . .
C2 C1 P1 122.40(18) . .
C6 C1 P1 117.95(17) . .
C3 C2 C1 118.3(2) . .
C3 C2 C7 118.6(2) . .
C1 C2 C7 123.1(2) . .
C4 C3 C2 123.0(2) . .
C4 C3 H3 118.5 . .
C2 C3 H3 118.5 . .
C3 C4 C5 117.7(2) . .
C3 C4 C8 121.5(3) . .
C5 C4 C8 120.8(3) . .
C6 C5 C4 122.0(2) . .
C6 C5 H5 119.0 . .
C4 C5 H5 119.0 . .
C5 C6 C1 119.3(2) . .
C5 C6 C9 118.7(2) . .
C1 C6 C9 121.9(2) . .
C2 C7 H7A 109.5 . .
C2 C7 H7B 109.5 . .
H7A C7 H7B 109.5 . .
C2 C7 H7C 109.5 . .
H7A C7 H7C 109.5 . .
H7B C7 H7C 109.5 . .
C4 C8 H8A 109.5 . .
C4 C8 H8B 109.5 . .
H8A C8 H8B 109.5 . .
C4 C8 H8C 109.5 . .
H8A C8 H8C 109.5 . .
H8B C8 H8C 109.5 . .
C6 C9 H9A 109.5 . .
C6 C9 H9B 109.5 . .
H9A C9 H9B 109.5 . .
C6 C9 H9C 109.5 . .
H9A C9 H9C 109.5 . .
H9B C9 H9C 109.5 . .
C15 N10 C11 118.8(2) . .
C15 N10 Ni1 125.58(16) . .
C11 N10 Ni1 115.36(16) . .
N10 C11 C12 121.1(2) . .
N10 C11 C17 115.6(2) . .
C12 C11 C17 123.3(2) . .
C13 C12 C11 119.0(2) . .
C13 C12 H12 120.5 . .
C11 C12 H12 120.5 . .
C14 C13 C12 120.0(3) . .
C14 C13 H13 120.0 . .
C12 C13 H13 120.0 . .
C13 C14 C15 118.3(3) . .
C13 C14 H14 120.9 . .
C15 C14 H14 120.9 . .
N10 C15 C14 122.8(2) . .
N10 C15 H15 118.6 . .
C14 C15 H15 118.6 . .
C21 N16 C17 118.3(2) . .
C21 N16 Ni1 126.47(16) . .
C17 N16 Ni1 115.23(16) . .
N16 C17 C18 121.7(2) . .
N16 C17 C11 115.0(2) . .
C18 C17 C11 123.3(2) . .
C19 C18 C17 119.0(2) . .
C19 C18 H18 120.5 . .
C17 C18 H18 120.5 . .
C20 C19 C18 119.7(2) . .
C20 C19 H19 120.2 . .
C18 C19 H19 120.2 . .
C19 C20 C21 118.2(2) . .
C19 C20 H20 120.9 . .
C21 C20 H20 120.9 . .
N16 C21 C20 123.2(2) . .
N16 C21 H21 118.4 . .
C20 C21 H21 118.4 . .
C27 N22 C23 118.4(2) . .
C27 N22 Ni1 125.71(16) . .
C23 N22 Ni1 115.58(16) . .
N22 C23 C24 122.1(2) . .
N22 C23 C29 115.2(2) . .
C24 C23 C29 122.8(2) . .
C23 C24 C25 118.7(3) . .
C23 C24 H24 120.7 . .
C25 C24 H24 120.7 . .
C26 C25 C24 119.7(3) . .
C26 C25 H25 120.1 . .
C24 C25 H25 120.1 . .
C25 C26 C27 118.3(3) . .
C25 C26 H26 120.8 . .
C27 C26 H26 120.8 . .
N22 C27 C26 122.8(2) . .
N22 C27 H27 118.6 . .
C26 C27 H27 118.6 . .
C33 N28 C29 118.5(2) . .
C33 N28 Ni1 127.06(18) . .
C29 N28 Ni1 114.20(15) . .
N28 C29 C30 121.7(2) . .
N28 C29 C23 115.8(2) . .
C30 C29 C23 122.4(2) . .
C31 C30 C29 118.6(3) . .
C31 C30 H30 120.7 . .
C29 C30 H30 120.7 . .
C32 C31 C30 119.9(3) . .
C32 C31 H31 120.0 . .
C30 C31 H31 120.0 . .
C31 C32 C33 118.1(3) . .
C31 C32 H32 121.0 . .
C33 C32 H32 121.0 . .
N28 C33 C32 123.2(3) . .
N28 C33 H33 118.4 . .
C32 C33 H33 118.4 . .

loop_
_geom_bond_atom_site_label_1
_geom_bond_atom_site_label_2
_geom_bond_distance
_geom_bond_site_symmetry_2
Ni1 O2 2.0387(16) .
Ni1 O1 2.0487(16) .
Ni1 N22 2.0695(19) .
Ni1 N10 2.0756(19) .
Ni1 N16 2.0903(19) .
Ni1 N28 2.103(2) .
O1 P1 1.5041(17) .
O2 P1 1.5051(16) 3_665
P1 O2 1.5052(16) 3_665
P1 C1 1.808(2) .
P1 H1 1.25(2) .
C1 C2 1.403(3) .
C1 C6 1.406(3) .
C2 C3 1.393(4) .
C2 C7 1.509(4) .
C3 C4 1.375(4) .
C3 H3 0.9500 .
C4 C5 1.386(4) .
C4 C8 1.507(4) .
C5 C6 1.385(3) .
C5 H5 0.9500 .
C6 C9 1.511(3) .
C7 H7A 0.9800 .
C7 H7B 0.9800 .
C7 H7C 0.9800 .
C8 H8A 0.9800 .
C8 H8B 0.9800 .
C8 H8C 0.9800 .
C9 H9A 0.9800 .
C9 H9B 0.9800 .
C9 H9C 0.9800 .
N10 C15 1.341(3) .
N10 C11 1.347(3) .
C11 C12 1.390(3) .
C11 C17 1.480(3) .
C12 C13 1.375(4) .
C12 H12 0.9500 .
C13 C14 1.372(4) .
C13 H13 0.9500 .
C14 C15 1.376(4) .
C14 H14 0.9500 .
C15 H15 0.9500 .
N16 C21 1.334(3) .
N16 C17 1.350(3) .
C17 C18 1.382(3) .
C18 C19 1.381(4) .
C18 H18 0.9500 .
C19 C20 1.371(4) .
C19 H19 0.9500 .
C20 C21 1.381(3) .
C20 H20 0.9500 .
C21 H21 0.9500 .
N22 C27 1.336(3) .
N22 C23 1.346(3) .
C23 C24 1.379(4) .
C23 C29 1.482(3) .
C24 C25 1.383(4) .
C24 H24 0.9500 .
C25 C26 1.372(4) .
C25 H25 0.9500 .
C26 C27 1.380(4) .
C26 H26 0.9500 .
C27 H27 0.9500 .
N28 C33 1.332(3) .
N28 C29 1.344(3) .
C29 C30 1.391(3) .
C30 C31 1.380(4) .
C30 H30 0.9500 .
C31 C32 1.372(4) .
C31 H31 0.9500 .
C32 C33 1.383(4) .
C32 H32 0.9500 .
C33 H33 0.9500 .

loop_
_geom_torsion_atom_site_label_1
_geom_torsion_atom_site_label_2
_geom_torsion_atom_site_label_3
_geom_torsion_atom_site_label_4
_geom_torsion
_geom_torsion_site_symmetry_1
_geom_torsion_site_symmetry_4
O2 Ni1 O1 P1 -77.96(14) . .
N22 Ni1 O1 P1 -171.43(14) . .
N10 Ni1 O1 P1 15.44(15) . .
N16 Ni1 O1 P1 94.14(14) . .
N28 Ni1 O1 P1 -157.1(3) . .
O1 Ni1 O2 P1 -18.93(13) . 3_665
N22 Ni1 O2 P1 70.98(13) . 3_665
N10 Ni1 O2 P1 -115.72(13) . 3_665
N16 Ni1 O2 P1 -137.8(4) . 3_665
N28 Ni1 O2 P1 149.42(13) . 3_665
Ni1 O1 P1 O2 134.09(13) . 3_665
Ni1 O1 P1 C1 -103.36(15) . .
O1 P1 C1 C2 117.3(2) . .
O2 P1 C1 C2 -115.2(2) 3_665 .
O1 P1 C1 C6 -64.2(2) . .
O2 P1 C1 C6 63.3(2) 3_665 .
C6 C1 C2 C3 2.6(4) . .
P1 C1 C2 C3 -178.9(2) . .
C6 C1 C2 C7 -174.7(3) . .
P1 C1 C2 C7 3.7(4) . .
C1 C2 C3 C4 -1.0(4) . .
C7 C2 C3 C4 176.5(3) . .
C2 C3 C4 C5 -1.2(4) . .
C2 C3 C4 C8 -179.2(3) . .
C3 C4 C5 C6 1.7(4) . .
C8 C4 C5 C6 179.8(3) . .
C4 C5 C6 C1 -0.1(4) . .
C4 C5 C6 C9 -178.3(3) . .
C2 C1 C6 C5 -2.2(4) . .
P1 C1 C6 C5 179.34(19) . .
C2 C1 C6 C9 176.0(2) . .
P1 C1 C6 C9 -2.5(3) . .
O2 Ni1 N10 C15 2.8(2) . .
O1 Ni1 N10 C15 -88.9(2) . .
N22 Ni1 N10 C15 137.7(4) . .
N16 Ni1 N10 C15 179.4(2) . .
N28 Ni1 N10 C15 89.5(2) . .
O2 Ni1 N10 C11 -171.04(17) . .
O1 Ni1 N10 C11 97.21(17) . .
N22 Ni1 N10 C11 -36.1(6) . .
N16 Ni1 N10 C11 5.52(17) . .
N28 Ni1 N10 C11 -84.33(18) . .
C15 N10 C11 C12 -1.8(4) . .
Ni1 N10 C11 C12 172.5(2) . .
C15 N10 C11 C17 178.4(2) . .
Ni1 N10 C11 C17 -7.2(3) . .
N10 C11 C12 C13 1.1(4) . .
C17 C11 C12 C13 -179.1(3) . .
C11 C12 C13 C14 0.4(5) . .
C12 C13 C14 C15 -1.2(5) . .
C11 N10 C15 C14 0.9(4) . .
Ni1 N10 C15 C14 -172.8(2) . .
C13 C14 C15 N10 0.6(5) . .
O2 Ni1 N16 C21 -158.4(4) . .
O1 Ni1 N16 C21 82.9(2) . .
N22 Ni1 N16 C21 -7.2(2) . .
N10 Ni1 N16 C21 179.1(2) . .
N28 Ni1 N16 C21 -85.9(2) . .
O2 Ni1 N16 C17 19.7(6) . .
O1 Ni1 N16 C17 -99.04(17) . .
N22 Ni1 N16 C17 170.91(17) . .
N10 Ni1 N16 C17 -2.80(17) . .
N28 Ni1 N16 C17 92.17(17) . .
C21 N16 C17 C18 -1.1(4) . .
Ni1 N16 C17 C18 -179.41(19) . .
C21 N16 C17 C11 178.2(2) . .
Ni1 N16 C17 C11 -0.1(3) . .
N10 C11 C17 N16 4.8(3) . .
C12 C11 C17 N16 -174.9(2) . .
N10 C11 C17 C18 -175.8(2) . .
C12 C11 C17 C18 4.4(4) . .
N16 C17 C18 C19 1.1(4) . .
C11 C17 C18 C19 -178.2(2) . .
C17 C18 C19 C20 -0.2(4) . .
C18 C19 C20 C21 -0.6(4) . .
C17 N16 C21 C20 0.3(4) . .
Ni1 N16 C21 C20 178.30(19) . .
C19 C20 C21 N16 0.6(4) . .
O2 Ni1 N22 C27 -98.0(2) . .
O1 Ni1 N22 C27 -6.6(2) . .
N10 Ni1 N22 C27 127.2(5) . .
N16 Ni1 N22 C27 86.4(2) . .
N28 Ni1 N22 C27 176.4(2) . .
O2 Ni1 N22 C23 88.97(17) . .
O1 Ni1 N22 C23 -179.68(17) . .
N10 Ni1 N22 C23 -45.9(6) . .
N16 Ni1 N22 C23 -86.70(17) . .
N28 Ni1 N22 C23 3.29(17) . .
C27 N22 C23 C24 -1.8(4) . .
Ni1 N22 C23 C24 171.8(2) . .
C27 N22 C23 C29 179.4(2) . .
Ni1 N22 C23 C29 -7.0(3) . .
N22 C23 C24 C25 0.7(4) . .
C29 C23 C24 C25 179.4(3) . .
C23 C24 C25 C26 1.0(5) . .
C24 C25 C26 C27 -1.6(5) . .
C23 N22 C27 C26 1.2(4) . .
Ni1 N22 C27 C26 -171.7(2) . .
C25 C26 C27 N22 0.5(4) . .
O2 Ni1 N28 C33 81.4(2) . .
O1 Ni1 N28 C33 161.0(3) . .
N22 Ni1 N28 C33 175.6(2) . .
N10 Ni1 N28 C33 -11.5(2) . .
N16 Ni1 N28 C33 -90.0(2) . .
O2 Ni1 N28 C29 -92.98(17) . .
O1 Ni1 N28 C29 -13.4(4) . .
N22 Ni1 N28 C29 1.28(16) . .
N10 Ni1 N28 C29 174.10(16) . .
N16 Ni1 N28 C29 95.63(17) . .
C33 N28 C29 C30 -0.7(3) . .
Ni1 N28 C29 C30 174.19(19) . .
C33 N28 C29 C23 179.8(2) . .
Ni1 N28 C29 C23 -5.3(3) . .
N22 C23 C29 N28 8.2(3) . .
C24 C23 C29 N28 -170.6(2) . .
N22 C23 C29 C30 -171.3(2) . .
C24 C23 C29 C30 10.0(4) . .
N28 C29 C30 C31 0.4(4) . .
C23 C29 C30 C31 179.9(2) . .
C29 C30 C31 C32 0.5(4) . .
C30 C31 C32 C33 -1.1(4) . .
C29 N28 C33 C32 0.1(4) . .
Ni1 N28 C33 C32 -174.10(19) . .
C31 C32 C33 N28 0.8(4) . .
